data_7026855
loop_
_publ_author_name
'Son, Jung-Ho'
'Pudenz, Michael A.'
'Hoefelmeyer, James D.'

_publ_section_title
;
 Reactivity of the bifunctional ambiphilic molecule
 8-(dimesitylboryl)quinoline: hydrolysis and coordination to Cu(I), Ag(I)
 and Pd(II).
;
_journal_issue 45
_journal_name_full 'Dalton transactions (Cambridge, England : 2003)'
_journal_page_first 11081
_journal_page_last 11090
_journal_paper_doi 10.1039/c0dt00798f
_journal_volume 39
_journal_year 2010
_chemical_formula_moiety 'C54 H56 B2 Cl2 Cu2 N2'
_chemical_formula_sum 'C54 H56 B2 Cl2 Cu2 N2'
_chemical_formula_weight 952.61
_chemical_melting_point 495
_chemical_name_common chloro(8-(dimesitylboryl)quinoline-kN)copper(i)
_chemical_name_systematic chloro[8-(dimesitylboryl)quinoline-kN]copper(I)
_space_group_IT_number 2
_symmetry_cell_setting triclinic
_symmetry_Int_Tables_number 2
_symmetry_space_group_name_Hall '-P 1'
_symmetry_space_group_name_H-M 'P -1'
_atom_sites_solution_hydrogens geom
_atom_sites_solution_primary direct
_atom_sites_solution_secondary difmap
_audit_creation_method SHELXL-97
_cell_angle_alpha 104.3880(10)
_cell_angle_beta 100.9430(10)
_cell_angle_gamma 101.1020(10)
_cell_formula_units_Z 1
_cell_length_a 8.9701(7)
_cell_length_b 10.7170(8)
_cell_length_c 12.9059(9)
_cell_measurement_reflns_used 7469
_cell_measurement_temperature 100(2)
_cell_measurement_theta_max 25.46
_cell_measurement_theta_min 2.22
_cell_volume 1141.81(15)
_computing_cell_refinement 'SAINT (Bruker, 2006)'
_computing_data_collection 'APEX2 (Bruker, 2006)'
_computing_data_reduction SAINT
_computing_molecular_graphics 'ORTEP3 (Farrugia, 1997)'
_computing_publication_material SHELXTL
_computing_structure_refinement 'SHELXL-97 (Sheldrick, 1997)'
_computing_structure_solution 'SHELXTL (Sheldrick, 2008)'
_diffrn_ambient_temperature 100(2)
_diffrn_measured_fraction_theta_full 0.995
_diffrn_measured_fraction_theta_max 0.995
_diffrn_measurement_device_type 'Bruker SMART APEXII'
_diffrn_measurement_method '\w scans'
_diffrn_radiation_monochromator graphite
_diffrn_radiation_probe x-ray
_diffrn_radiation_type MoK\a
_diffrn_radiation_wavelength 0.71073
_diffrn_reflns_av_R_equivalents 0.0246
_diffrn_reflns_av_sigmaI/netI 0.0289
_diffrn_reflns_limit_h_max 10
_diffrn_reflns_limit_h_min -10
_diffrn_reflns_limit_k_max 12
_diffrn_reflns_limit_k_min -12
_diffrn_reflns_limit_l_max 15
_diffrn_reflns_limit_l_min -15
_diffrn_reflns_number 11413
_diffrn_reflns_theta_full 25.36
_diffrn_reflns_theta_max 25.36
_diffrn_reflns_theta_min 1.68
_diffrn_source 'fine-focus sealed tube'
_diffrn_source_type 'Bruker SMART APEXII'
_exptl_absorpt_coefficient_mu 1.088
_exptl_absorpt_correction_T_max 0.7802
_exptl_absorpt_correction_T_min 0.5963
_exptl_absorpt_correction_type multi-scan
_exptl_absorpt_process_details '(SADABS; Bruker, 2003)'
_exptl_crystal_colour red-orange
_exptl_crystal_density_diffrn 1.385
_exptl_crystal_density_method 'not measured'
_exptl_crystal_description block
_exptl_crystal_F_000 496
_exptl_crystal_recrystallization_method CH2Cl2/Pentane
_exptl_crystal_size_max 0.53
_exptl_crystal_size_mid 0.33
_exptl_crystal_size_min 0.24
_refine_diff_density_max 0.449
_refine_diff_density_min -0.303
_refine_diff_density_rms 0.065
_refine_ls_extinction_method none
_refine_ls_goodness_of_fit_ref 1.030
_refine_ls_hydrogen_treatment constr
_refine_ls_matrix_type full
_refine_ls_number_parameters 286
_refine_ls_number_reflns 4159
_refine_ls_number_restraints 0
_refine_ls_restrained_S_all 1.030
_refine_ls_R_factor_all 0.0396
_refine_ls_R_factor_gt 0.0318
_refine_ls_shift/su_max 0.001
_refine_ls_shift/su_mean 0.000
_refine_ls_structure_factor_coef Fsqd
_refine_ls_weighting_details 'calc w=1/[\s^2^(Fo^2^)+(0.0457P)^2^+0.9325P] where P=(Fo^2^+2Fc^2^)/3'
_refine_ls_weighting_scheme calc
_refine_ls_wR_factor_gt 0.0829
_refine_ls_wR_factor_ref 0.0875
_reflns_number_gt 3596
_reflns_number_total 4159
_reflns_threshold_expression >2sigma(I)
_cod_data_source_file c0dt00798f.txt
_cod_data_source_block chloro[8-(dimesitylboryl)quinoline-kN]copper(I)
_cod_database_code 7026855

loop_
_symmetry_equiv_pos_as_xyz
'x, y, z'
'-x, -y, -z'

loop_
_atom_site_label
_atom_site_type_symbol
_atom_site_fract_x
_atom_site_fract_y
_atom_site_fract_z
_atom_site_U_iso_or_equiv
_atom_site_adp_type
_atom_site_occupancy
_atom_site_symmetry_multiplicity
_atom_site_calc_flag
_atom_site_refinement_flags
C2 C 0.1738(3) 0.0981(3) -0.0300(2) 0.0247(5) Uani 1 1 d .
H2 H 0.1902 0.0161 -0.0686 0.030 Uiso 1 1 calc R
C3 C 0.0308(3) 0.1276(3) -0.0664(2) 0.0268(6) Uani 1 1 d .
H3 H -0.0474 0.0665 -0.1277 0.032 Uiso 1 1 calc R
C4 C 0.0059(3) 0.2449(3) -0.0126(2) 0.0233(5) Uani 1 1 d .
H4 H -0.0903 0.2665 -0.0361 0.028 Uiso 1 1 calc R
C5 C 0.1065(3) 0.4597(3) 0.1363(2) 0.0250(5) Uani 1 1 d .
H5 H 0.0116 0.4847 0.1160 0.030 Uiso 1 1 calc R
C6 C 0.2257(3) 0.5443(3) 0.2212(2) 0.0257(5) Uani 1 1 d .
H6 H 0.2140 0.6283 0.2597 0.031 Uiso 1 1 calc R
C7 C 0.3668(3) 0.5076(2) 0.2520(2) 0.0210(5) Uani 1 1 d .
H7 H 0.4495 0.5694 0.3100 0.025 Uiso 1 1 calc R
C8 C 0.3897(3) 0.3856(2) 0.20159(19) 0.0176(5) Uani 1 1 d .
C9 C 0.2656(3) 0.2978(2) 0.11076(19) 0.0178(5) Uani 1 1 d .
C10 C 0.1235(3) 0.3344(2) 0.07809(19) 0.0203(5) Uani 1 1 d .
C11 C 0.6971(3) 0.4760(2) 0.29122(19) 0.0171(5) Uani 1 1 d .
C12 C 0.7771(3) 0.5259(2) 0.40420(19) 0.0185(5) Uani 1 1 d .
C13 C 0.8998(3) 0.6409(2) 0.4413(2) 0.0211(5) Uani 1 1 d .
H13 H 0.9511 0.6745 0.5177 0.025 Uiso 1 1 calc R
C14 C 0.9493(3) 0.7077(2) 0.3695(2) 0.0221(5) Uani 1 1 d .
C15 C 0.8715(3) 0.6577(2) 0.2588(2) 0.0213(5) Uani 1 1 d .
H15 H 0.9047 0.7018 0.2086 0.026 Uiso 1 1 calc R
C16 C 0.7460(3) 0.5447(2) 0.21859(19) 0.0184(5) Uani 1 1 d .
C17 C 0.7309(3) 0.4583(2) 0.4875(2) 0.0235(5) Uani 1 1 d .
H17A H 0.7951 0.5102 0.5617 0.035 Uiso 1 1 calc R
H17B H 0.7478 0.3686 0.4695 0.035 Uiso 1 1 calc R
H17C H 0.6199 0.4525 0.4851 0.035 Uiso 1 1 calc R
C18 C 1.0814(3) 0.8329(3) 0.4111(2) 0.0321(6) Uani 1 1 d .
H18A H 1.0978 0.8667 0.3492 0.048 Uiso 1 1 calc R
H18B H 1.1777 0.8130 0.4453 0.048 Uiso 1 1 calc R
H18C H 1.0543 0.9004 0.4660 0.048 Uiso 1 1 calc R
C19 C 0.6656(3) 0.4983(3) 0.0971(2) 0.0268(6) Uani 1 1 d .
H19A H 0.5655 0.5232 0.0859 0.040 Uiso 1 1 calc R
H19B H 0.6463 0.4013 0.0694 0.040 Uiso 1 1 calc R
H19C H 0.7327 0.5402 0.0570 0.040 Uiso 1 1 calc R
C20 C 0.5591(3) 0.2162(2) 0.27118(18) 0.0159(5) Uani 1 1 d .
C21 C 0.6951(3) 0.1654(2) 0.26235(18) 0.0176(5) Uani 1 1 d .
C22 C 0.7080(3) 0.0498(2) 0.29111(19) 0.0213(5) Uani 1 1 d .
H22 H 0.7971 0.0165 0.2827 0.026 Uiso 1 1 calc R
C23 C 0.5958(3) -0.0180(2) 0.33132(19) 0.0210(5) Uani 1 1 d .
C24 C 0.4669(3) 0.0334(2) 0.34440(19) 0.0203(5) Uani 1 1 d .
H24 H 0.3917 -0.0096 0.3754 0.024 Uiso 1 1 calc R
C25 C 0.4440(3) 0.1447(2) 0.31393(19) 0.0179(5) Uani 1 1 d .
C26 C 0.8360(3) 0.2401(2) 0.2335(2) 0.0210(5) Uani 1 1 d .
H26A H 0.8954 0.3166 0.2971 0.032 Uiso 1 1 calc R
H26B H 0.7998 0.2712 0.1702 0.032 Uiso 1 1 calc R
H26C H 0.9035 0.1805 0.2147 0.032 Uiso 1 1 calc R
C27 C 0.6104(3) -0.1440(3) 0.3590(2) 0.0325(6) Uani 1 1 d .
H27A H 0.5405 -0.1623 0.4062 0.049 Uiso 1 1 calc R
H27B H 0.7190 -0.1337 0.3981 0.049 Uiso 1 1 calc R
H27C H 0.5813 -0.2182 0.2908 0.049 Uiso 1 1 calc R
C28 C 0.3000(3) 0.1913(2) 0.3340(2) 0.0228(5) Uani 1 1 d .
H28A H 0.2491 0.1406 0.3768 0.034 Uiso 1 1 calc R
H28B H 0.2266 0.1772 0.2629 0.034 Uiso 1 1 calc R
H28C H 0.3311 0.2862 0.3750 0.034 Uiso 1 1 calc R
B1 B 0.5488(3) 0.3528(3) 0.2495(2) 0.0183(5) Uani 1 1 d .
N1 N 0.2874(2) 0.17843(19) 0.05535(16) 0.0198(4) Uani 1 1 d .
Cl1 Cl 0.60750(6) 0.12061(5) -0.04608(5) 0.01994(14) Uani 1 1 d .
Cu1 Cu 0.48449(3) 0.11710(3) 0.09867(2) 0.01963(10) Uani 1 1 d .

loop_
_atom_site_aniso_label
_atom_site_aniso_U_11
_atom_site_aniso_U_22
_atom_site_aniso_U_33
_atom_site_aniso_U_23
_atom_site_aniso_U_13
_atom_site_aniso_U_12
C2 0.0224(13) 0.0239(13) 0.0256(13) 0.0067(11) 0.0036(10) 0.0039(10)
C3 0.0187(12) 0.0330(14) 0.0257(13) 0.0134(11) -0.0006(10) -0.0003(11)
C4 0.0123(11) 0.0341(14) 0.0279(13) 0.0181(11) 0.0052(10) 0.0041(10)
C5 0.0192(12) 0.0322(14) 0.0331(14) 0.0168(12) 0.0115(11) 0.0142(11)
C6 0.0278(13) 0.0243(13) 0.0313(14) 0.0105(11) 0.0120(11) 0.0135(11)
C7 0.0193(12) 0.0201(12) 0.0253(13) 0.0093(10) 0.0070(10) 0.0046(10)
C8 0.0155(11) 0.0206(12) 0.0204(12) 0.0100(10) 0.0089(9) 0.0035(9)
C9 0.0144(11) 0.0220(12) 0.0218(12) 0.0120(10) 0.0073(9) 0.0054(9)
C10 0.0154(11) 0.0267(13) 0.0228(12) 0.0135(10) 0.0079(10) 0.0039(10)
C11 0.0136(11) 0.0178(11) 0.0223(12) 0.0077(9) 0.0047(9) 0.0072(9)
C12 0.0161(11) 0.0204(12) 0.0214(12) 0.0068(10) 0.0057(9) 0.0086(9)
C13 0.0177(12) 0.0224(12) 0.0209(12) 0.0028(10) 0.0015(10) 0.0080(10)
C14 0.0148(11) 0.0182(12) 0.0311(13) 0.0041(10) 0.0046(10) 0.0044(9)
C15 0.0178(12) 0.0207(12) 0.0299(13) 0.0121(10) 0.0087(10) 0.0061(10)
C16 0.0141(11) 0.0198(12) 0.0221(12) 0.0073(10) 0.0035(9) 0.0056(9)
C17 0.0213(12) 0.0275(13) 0.0221(12) 0.0080(10) 0.0052(10) 0.0065(10)
C18 0.0254(14) 0.0240(14) 0.0385(16) 0.0036(12) 0.0045(12) -0.0018(11)
C19 0.0208(13) 0.0334(15) 0.0242(13) 0.0142(11) 0.0010(10) -0.0009(11)
C20 0.0136(11) 0.0175(11) 0.0142(11) 0.0021(9) 0.0023(9) 0.0032(9)
C21 0.0146(11) 0.0198(12) 0.0150(11) 0.0011(9) 0.0030(9) 0.0023(9)
C22 0.0203(12) 0.0227(13) 0.0216(12) 0.0038(10) 0.0053(10) 0.0101(10)
C23 0.0253(13) 0.0170(12) 0.0194(12) 0.0036(9) 0.0037(10) 0.0062(10)
C24 0.0198(12) 0.0189(12) 0.0220(12) 0.0065(10) 0.0065(10) 0.0023(10)
C25 0.0154(11) 0.0188(12) 0.0185(11) 0.0033(9) 0.0049(9) 0.0043(9)
C26 0.0128(11) 0.0250(13) 0.0244(12) 0.0053(10) 0.0057(10) 0.0044(10)
C27 0.0372(15) 0.0232(14) 0.0442(17) 0.0145(12) 0.0158(13) 0.0126(12)
C28 0.0188(12) 0.0241(13) 0.0319(14) 0.0141(11) 0.0119(10) 0.0072(10)
B1 0.0175(13) 0.0214(14) 0.0163(13) 0.0042(10) 0.0067(10) 0.0046(11)
N1 0.0177(10) 0.0219(10) 0.0188(10) 0.0056(8) 0.0041(8) 0.0035(8)
Cl1 0.0157(3) 0.0208(3) 0.0213(3) 0.0031(2) 0.0065(2) 0.0022(2)
Cu1 0.01537(16) 0.02146(17) 0.02129(17) 0.00391(12) 0.00539(12) 0.00527(12)

loop_
_atom_type_symbol
_atom_type_description
_atom_type_scat_dispersion_real
_atom_type_scat_dispersion_imag
_atom_type_scat_source
C C 0.0033 0.0016 'International Tables Vol C Tables 4.2.6.8 and 6.1.1.4'
H H 0.0000 0.0000 'International Tables Vol C Tables 4.2.6.8 and 6.1.1.4'
B B 0.0013 0.0007 'International Tables Vol C Tables 4.2.6.8 and 6.1.1.4'
N N 0.0061 0.0033 'International Tables Vol C Tables 4.2.6.8 and 6.1.1.4'
Cl Cl 0.1484 0.1585 'International Tables Vol C Tables 4.2.6.8 and 6.1.1.4'
Cu Cu 0.3201 1.2651 'International Tables Vol C Tables 4.2.6.8 and 6.1.1.4'

loop_
_geom_angle_atom_site_label_1
_geom_angle_atom_site_label_2
_geom_angle_atom_site_label_3
_geom_angle
_geom_angle_site_symmetry_1
_geom_angle_site_symmetry_3
N1 C2 C3 123.6(2) . .
N1 C2 H2 118.2 . .
C3 C2 H2 118.2 . .
C4 C3 C2 119.0(2) . .
C4 C3 H3 120.5 . .
C2 C3 H3 120.5 . .
C3 C4 C10 119.7(2) . .
C3 C4 H4 120.2 . .
C10 C4 H4 120.2 . .
C6 C5 C10 120.2(2) . .
C6 C5 H5 119.9 . .
C10 C5 H5 119.9 . .
C5 C6 C7 120.2(2) . .
C5 C6 H6 119.9 . .
C7 C6 H6 119.9 . .
C8 C7 C6 122.8(2) . .
C8 C7 H7 118.6 . .
C6 C7 H7 118.6 . .
C7 C8 C9 117.0(2) . .
C7 C8 B1 117.8(2) . .
C9 C8 B1 125.3(2) . .
N1 C9 C10 120.8(2) . .
N1 C9 C8 118.5(2) . .
C10 C9 C8 120.6(2) . .
C4 C10 C5 122.6(2) . .
C4 C10 C9 118.3(2) . .
C5 C10 C9 119.1(2) . .
C16 C11 C12 118.2(2) . .
C16 C11 B1 121.1(2) . .
C12 C11 B1 120.6(2) . .
C13 C12 C11 120.0(2) . .
C13 C12 C17 118.7(2) . .
C11 C12 C17 121.3(2) . .
C14 C13 C12 121.8(2) . .
C14 C13 H13 119.1 . .
C12 C13 H13 119.1 . .
C15 C14 C13 118.0(2) . .
C15 C14 C18 120.8(2) . .
C13 C14 C18 121.2(2) . .
C14 C15 C16 122.0(2) . .
C14 C15 H15 119.0 . .
C16 C15 H15 119.0 . .
C15 C16 C11 120.0(2) . .
C15 C16 C19 118.7(2) . .
C11 C16 C19 121.3(2) . .
C12 C17 H17A 109.5 . .
C12 C17 H17B 109.5 . .
H17A C17 H17B 109.5 . .
C12 C17 H17C 109.5 . .
H17A C17 H17C 109.5 . .
H17B C17 H17C 109.5 . .
C14 C18 H18A 109.5 . .
C14 C18 H18B 109.5 . .
H18A C18 H18B 109.5 . .
C14 C18 H18C 109.5 . .
H18A C18 H18C 109.5 . .
H18B C18 H18C 109.5 . .
C16 C19 H19A 109.5 . .
C16 C19 H19B 109.5 . .
H19A C19 H19B 109.5 . .
C16 C19 H19C 109.5 . .
H19A C19 H19C 109.5 . .
H19B C19 H19C 109.5 . .
C21 C20 C25 116.6(2) . .
C21 C20 B1 121.0(2) . .
C25 C20 B1 122.00(19) . .
C21 C20 Cu1 83.15(13) . .
C25 C20 Cu1 102.77(15) . .
B1 C20 Cu1 90.69(14) . .
C22 C21 C20 120.0(2) . .
C22 C21 C26 117.2(2) . .
C20 C21 C26 122.5(2) . .
C22 C21 Cu1 111.19(15) . .
C20 C21 Cu1 60.63(12) . .
C26 C21 Cu1 103.39(14) . .
C23 C22 C21 122.5(2) . .
C23 C22 H22 118.7 . .
C21 C22 H22 118.7 . .
C22 C23 C24 117.8(2) . .
C22 C23 C27 121.5(2) . .
C24 C23 C27 120.7(2) . .
C25 C24 C23 122.6(2) . .
C25 C24 H24 118.7 . .
C23 C24 H24 118.7 . .
C24 C25 C20 120.3(2) . .
C24 C25 C28 117.2(2) . .
C20 C25 C28 122.4(2) . .
C21 C26 H26A 109.5 . .
C21 C26 H26B 109.5 . .
H26A C26 H26B 109.5 . .
C21 C26 H26C 109.5 . .
H26A C26 H26C 109.5 . .
H26B C26 H26C 109.5 . .
C23 C27 H27A 109.5 . .
C23 C27 H27B 109.5 . .
H27A C27 H27B 109.5 . .
C23 C27 H27C 109.5 . .
H27A C27 H27C 109.5 . .
H27B C27 H27C 109.5 . .
C25 C28 H28A 109.5 . .
C25 C28 H28B 109.5 . .
H28A C28 H28B 109.5 . .
C25 C28 H28C 109.5 . .
H28A C28 H28C 109.5 . .
H28B C28 H28C 109.5 . .
C20 B1 C11 121.0(2) . .
C20 B1 C8 123.9(2) . .
C11 B1 C8 114.5(2) . .
C20 B1 Cu1 53.05(11) . .
C11 B1 Cu1 132.26(16) . .
C8 B1 Cu1 94.46(14) . .
C2 N1 C9 118.6(2) . .
C2 N1 Cu1 118.13(16) . .
C9 N1 Cu1 123.25(15) . .
Cu1 Cl1 Cu1 84.72(2) . 2_655
N1 Cu1 C20 101.36(8) . .
N1 Cu1 Cl1 104.68(6) . .
C20 Cu1 Cl1 132.45(6) . .
N1 Cu1 Cl1 103.75(6) . 2_655
C20 Cu1 Cl1 116.19(6) . 2_655
Cl1 Cu1 Cl1 95.28(2) . 2_655
N1 Cu1 C21 137.18(8) . .
C20 Cu1 C21 36.22(8) . .
Cl1 Cu1 C21 105.48(6) . .
Cl1 Cu1 C21 102.96(6) 2_655 .
N1 Cu1 B1 78.39(8) . .
C20 Cu1 B1 36.26(8) . .
Cl1 Cu1 B1 113.56(6) . .
Cl1 Cu1 B1 149.79(6) 2_655 .
C21 Cu1 B1 61.97(8) . .

loop_
_geom_bond_atom_site_label_1
_geom_bond_atom_site_label_2
_geom_bond_distance
_geom_bond_site_symmetry_2
C2 N1 1.325(3) .
C2 C3 1.402(4) .
C2 H2 0.9500 .
C3 C4 1.359(4) .
C3 H3 0.9500 .
C4 C10 1.410(3) .
C4 H4 0.9500 .
C5 C6 1.362(4) .
C5 C10 1.418(3) .
C5 H5 0.9500 .
C6 C7 1.412(3) .
C6 H6 0.9500 .
C7 C8 1.381(3) .
C7 H7 0.9500 .
C8 C9 1.433(3) .
C8 B1 1.584(3) .
C9 N1 1.371(3) .
C9 C10 1.424(3) .
C11 C16 1.410(3) .
C11 C12 1.412(3) .
C11 B1 1.581(3) .
C12 C13 1.394(3) .
C12 C17 1.514(3) .
C13 C14 1.389(3) .
C13 H13 0.9500 .
C14 C15 1.383(4) .
C14 C18 1.511(3) .
C15 C16 1.395(3) .
C15 H15 0.9500 .
C16 C19 1.507(3) .
C17 H17A 0.9800 .
C17 H17B 0.9800 .
C17 H17C 0.9800 .
C18 H18A 0.9800 .
C18 H18B 0.9800 .
C18 H18C 0.9800 .
C19 H19A 0.9800 .
C19 H19B 0.9800 .
C19 H19C 0.9800 .
C20 C21 1.441(3) .
C20 C25 1.442(3) .
C20 B1 1.573(3) .
C20 Cu1 2.126(2) .
C21 C22 1.397(3) .
C21 C26 1.521(3) .
C21 Cu1 2.422(2) .
C22 C23 1.384(3) .
C22 H22 0.9500 .
C23 C24 1.394(3) .
C23 C27 1.503(3) .
C24 C25 1.384(3) .
C24 H24 0.9500 .
C25 C28 1.515(3) .
C26 H26A 0.9800 .
C26 H26B 0.9800 .
C26 H26C 0.9800 .
C27 H27A 0.9800 .
C27 H27B 0.9800 .
C27 H27C 0.9800 .
C28 H28A 0.9800 .
C28 H28B 0.9800 .
C28 H28C 0.9800 .
B1 Cu1 2.660(3) .
N1 Cu1 2.031(2) .
Cl1 Cu1 2.3474(6) .
Cl1 Cu1 2.3979(6) 2_655
Cu1 Cl1 2.3979(6) 2_655
